data_1562984
loop_
_publ_author_name
'Jiang, Xian-Rong'
'Yuan, Hong-Yan'
'Feng, Yun-Long'

_publ_section_title
;
 Five new Zn(II) and Cd(II) coordination polymers constructed by
 3,5-bis-oxyacetate-benzoic acid: Syntheses, crystal structures, network
 topologies and luminescent properties
;
_journal_name_full 'Journal of Solid State Chemistry'
_journal_page_first 181
_journal_page_last 190
_journal_paper_doi 10.1016/j.jssc.2012.03.002
_journal_volume 191
_journal_year 2012
_chemical_formula_sum 'C21 H27 Cd2 Cl N4 O11'
_chemical_formula_weight 771.74
_space_group_IT_number 2
_space_group_name_Hall '-P 1'
_space_group_name_H-M_alt 'P -1'
_symmetry_cell_setting triclinic
_symmetry_space_group_name_H-M 'P -1'
_atom_sites_solution_hydrogens geom
_atom_sites_solution_primary direct
_atom_sites_solution_secondary difmap
_audit_creation_method SHELXL-97
_cell_angle_alpha 94.359(9)
_cell_angle_beta 94.496(10)
_cell_angle_gamma 114.813(8)
_cell_formula_units_Z 2
_cell_length_a 10.849(2)
_cell_length_b 11.573(2)
_cell_length_c 11.698(2)
_cell_measurement_temperature 296(2)
_cell_measurement_theta_max 27.65
_cell_measurement_theta_min 1.95
_cell_volume 1319.4(4)
_computing_cell_refinement 'Siemens SMART & SAINT'
_computing_data_collection 'Siemens SMART'
_computing_data_reduction 'Siemens XPREP'
_computing_molecular_graphics 'Bruker SHELXTL'
_computing_publication_material 'Bruker SHELXTL'
_computing_structure_refinement 'Siemens SHELXTL'
_computing_structure_solution 'Siemens SHELXTL'
_diffrn_ambient_temperature 296(2)
_diffrn_measured_fraction_theta_full 0.980
_diffrn_measured_fraction_theta_max 0.980
_diffrn_measurement_device_type 'Bruker P4'
_diffrn_measurement_method '\w scans'
_diffrn_radiation_monochromator graphite
_diffrn_radiation_source 'fine-focus sealed tube'
_diffrn_radiation_type MoK\a
_diffrn_radiation_wavelength 0.71073
_diffrn_reflns_av_R_equivalents 0.0258
_diffrn_reflns_av_sigmaI/netI 0.0263
_diffrn_reflns_limit_h_max 14
_diffrn_reflns_limit_h_min -14
_diffrn_reflns_limit_k_max 15
_diffrn_reflns_limit_k_min -15
_diffrn_reflns_limit_l_max 15
_diffrn_reflns_limit_l_min -15
_diffrn_reflns_number 20074
_diffrn_reflns_theta_full 27.65
_diffrn_reflns_theta_max 27.65
_diffrn_reflns_theta_min 1.95
_diffrn_standards_decay_% none
_diffrn_standards_interval_count none
_diffrn_standards_interval_time none
_diffrn_standards_number none
_exptl_absorpt_coefficient_mu 1.778
_exptl_absorpt_correction_T_max .843
_exptl_absorpt_correction_T_min .743
_exptl_absorpt_correction_type empirical
_exptl_absorpt_process_details 'SADABS (Sheldrick, 1996)'
_exptl_crystal_colour colorless
_exptl_crystal_density_diffrn 1.943
_exptl_crystal_density_method 'not measured'
_exptl_crystal_description block
_exptl_crystal_F_000 764
_exptl_crystal_size_max .181
_exptl_crystal_size_mid .139
_exptl_crystal_size_min .096
_refine_diff_density_max 3.012
_refine_diff_density_min -1.633
_refine_diff_density_rms 0.114
_refine_ls_extinction_method none
_refine_ls_goodness_of_fit_ref 1.006
_refine_ls_hydrogen_treatment mixed
_refine_ls_matrix_type full
_refine_ls_number_parameters 370
_refine_ls_number_reflns 6030
_refine_ls_number_restraints 9
_refine_ls_restrained_S_all 1.006
_refine_ls_R_factor_gt 0.0403
_refine_ls_shift/su_max 0.000
_refine_ls_shift/su_mean 0.000
_refine_ls_structure_factor_coef Fsqd
_refine_ls_weighting_details 'calc w=1/[\s^2^(Fo^2^)+(0.0540P)^2^+5.0743P] where P=(Fo^2^+2Fc^2^)/3'
_refine_ls_weighting_scheme calc
_refine_ls_wR_factor_gt 0.1072
_refine_ls_wR_factor_ref 0.1114
_reflns_number_gt 5284
_reflns_number_total 6030
_reflns_threshold_expression >2sigma(I)
_cod_data_source_file JSSC-2012-191-181.CIF
_cod_data_source_block 5
_cod_depositor_comments
;
The following automatic conversions were performed:

data item '_symmetry_cell_setting' value 'Triclinic' was changed to
'triclinic' in accordance with the built-in table derived from the
CIF Core dictionary named 'cif_core.dic' version 2.4.5 last updated
on 2014-11-21.

Automatic conversion script
Id: cif_fix_values 8369 2020-08-20 11:38:08Z andrius 
;
_cod_original_sg_symbol_H-M P-1
_cod_database_code 1562984
_refine_ls_r_factor_ref 0.0464

loop_
_symmetry_equiv_pos_as_xyz
'x, y, z'
'-x, -y, -z'

loop_
_atom_site_label
_atom_site_type_symbol
_atom_site_fract_x
_atom_site_fract_y
_atom_site_fract_z
_atom_site_U_iso_or_equiv
_atom_site_adp_type
_atom_site_occupancy
_atom_site_symmetry_multiplicity
_atom_site_calc_flag
_atom_site_refinement_flags
_atom_site_disorder_assembly
_atom_site_disorder_group
Cd1 Cd 0.53681(3) 0.55596(3) 0.25061(3) 0.02927(10) Uani 1 1 d . . .
Cd2 Cd 0.40673(4) 0.17700(3) 0.40695(3) 0.03402(11) Uani 1 1 d . . .
Cl1 Cl 0.56731(18) 0.42894(14) 0.40501(13) 0.0592(4) Uani 1 1 d . . .
O1 O 0.2987(4) 0.5138(4) 0.2224(3) 0.0512(10) Uani 1 1 d . . .
O1W O 0.4904(4) 0.3757(3) 0.1230(3) 0.0433(8) Uani 1 1 d D . .
H1WA H 0.543(5) 0.384(5) 0.071(4) 0.052 Uiso 1 1 d D . .
H1WB H 0.494(6) 0.313(4) 0.152(4) 0.052 Uiso 1 1 d D . .
O2 O 0.4215(3) 0.6076(3) 0.0878(3) 0.0351(7) Uani 1 1 d . . .
O2W O 0.6194(4) 0.1784(4) 0.4211(3) 0.0476(9) Uani 1 1 d D . .
H2WA H 0.654(6) 0.198(5) 0.491(2) 0.057 Uiso 1 1 d D . .
H2WB H 0.618(6) 0.105(3) 0.409(5) 0.057 Uiso 1 1 d D . .
O3W O 0.2489(5) 0.7274(5) 0.3608(4) 0.0626(11) Uani 1 1 d D . .
H3WA H 0.290(6) 0.800(3) 0.334(6) 0.075 Uiso 1 1 d D . .
H3WB H 0.300(6) 0.692(5) 0.334(6) 0.075 Uiso 1 1 d D . .
O3 O 0.3610(4) 1.0581(3) -0.4351(3) 0.0384(8) Uani 1 1 d . . .
O4 O 0.4384(4) 1.2600(3) -0.3669(3) 0.0386(8) Uani 1 1 d . . .
O5 O 0.3992(4) 1.1425(3) 0.2028(3) 0.0360(7) Uani 1 1 d . . .
O6 O 0.3234(4) 0.9671(3) 0.2870(3) 0.0373(7) Uani 1 1 d . . .
O7 O 0.2042(3) 0.6114(3) -0.0435(3) 0.0333(7) Uani 1 1 d . . .
O8 O 0.3466(3) 0.9791(3) -0.2282(2) 0.0319(7) Uani 1 1 d . . .
N1 N 0.7401(4) 0.6664(4) 0.1853(4) 0.0360(8) Uani 1 1 d . . .
N2 N 0.8940(4) 0.7676(4) 0.0733(4) 0.0341(8) Uani 1 1 d . . .
N3 N 0.2051(5) 0.1920(4) 0.3933(4) 0.0418(9) Uani 1 1 d . . .
N4 N 0.0617(5) 0.2804(5) 0.3867(4) 0.0474(10) Uani 1 1 d . . .
C1 C 0.3100(5) 0.5582(4) 0.1273(4) 0.0306(9) Uani 1 1 d . . .
C2 C 0.1803(5) 0.5470(4) 0.0576(4) 0.0324(9) Uani 1 1 d . . .
H2A H 0.1205 0.4570 0.0348 0.039 Uiso 1 1 calc R . .
H2B H 0.1331 0.5822 0.1066 0.039 Uiso 1 1 calc R . .
C3 C 0.2558(4) 0.7419(4) -0.0286(3) 0.0245(8) Uani 1 1 d . . .
C4 C 0.2801(4) 0.8142(4) 0.0775(3) 0.0249(8) Uani 1 1 d . . .
H4A H 0.2651 0.7749 0.1447 0.030 Uiso 1 1 calc R . .
C5 C 0.3272(4) 0.9463(4) 0.0821(3) 0.0233(7) Uani 1 1 d . . .
C6 C 0.3515(4) 1.0234(4) 0.1981(3) 0.0251(8) Uani 1 1 d . . .
C7 C 0.3488(4) 1.0056(4) -0.0185(3) 0.0237(8) Uani 1 1 d . . .
H7A H 0.3781 1.0938 -0.0152 0.028 Uiso 1 1 calc R . .
C8 C 0.2813(4) 0.8003(4) -0.1296(3) 0.0258(8) Uani 1 1 d . . .
H8A H 0.2683 0.7515 -0.2002 0.031 Uiso 1 1 calc R . .
C9 C 0.3261(4) 0.9318(4) -0.1235(3) 0.0247(8) Uani 1 1 d . . .
C10 C 0.3780(5) 1.1101(4) -0.2303(3) 0.0309(9) Uani 1 1 d . . .
H10A H 0.4627 1.1620 -0.1809 0.037 Uiso 1 1 calc R . .
H10B H 0.3058 1.1282 -0.2013 0.037 Uiso 1 1 calc R . .
C11 C 0.3926(4) 1.1435(4) -0.3531(3) 0.0275(8) Uani 1 1 d . . .
C12 C 0.7610(5) 0.6966(4) 0.0797(4) 0.0341(9) Uani 1 1 d . . .
H12A H 0.6924 0.6717 0.0179 0.041 Uiso 1 1 calc R . .
C13 C 0.8663(5) 0.7216(5) 0.2504(5) 0.0449(12) Uani 1 1 d . . .
H13A H 0.8832 0.7168 0.3286 0.054 Uiso 1 1 calc R . .
C14 C 0.9620(5) 0.7842(5) 0.1815(5) 0.0463(12) Uani 1 1 d . . .
H14A H 1.0557 0.8295 0.2035 0.056 Uiso 1 1 calc R . .
C15 C 0.9521(5) 0.8176(5) -0.0321(4) 0.0395(11) Uani 1 1 d . . .
H15A H 0.8977 0.7572 -0.0986 0.047 Uiso 1 1 calc R . .
H15B H 1.0441 0.8234 -0.0290 0.047 Uiso 1 1 calc R . .
C16 C 0.9571(5) 0.9481(5) -0.0487(4) 0.0390(10) Uani 1 1 d . . .
H16A H 0.9939 0.9732 -0.1205 0.047 Uiso 1 1 calc R . .
H16B H 0.8646 0.9413 -0.0557 0.047 Uiso 1 1 calc R . .
C17 C 0.1915(6) 0.2994(5) 0.3895(5) 0.0465(12) Uani 1 1 d . . .
H17A H 0.2641 0.3792 0.3887 0.056 Uiso 1 1 calc R . .
C18 C 0.0757(8) 0.1007(6) 0.3926(7) 0.0693(19) Uani 1 1 d . . .
H18A H 0.0519 0.0138 0.3944 0.083 Uiso 1 1 calc R . .
C19 C -0.0136(7) 0.1543(7) 0.3887(8) 0.075(2) Uani 1 1 d . . .
H19A H -0.1081 0.1124 0.3876 0.090 Uiso 1 1 calc R . .
C20 C 0.0129(7) 0.3811(7) 0.3852(6) 0.0607(16) Uani 1 1 d . . .
H20A H -0.0827 0.3428 0.3529 0.073 Uiso 1 1 calc R . .
H20B H 0.0640 0.4427 0.3351 0.073 Uiso 1 1 calc R . .
C21 C 0.0272(6) 0.4492(6) 0.5011(5) 0.0515(14) Uani 1 1 d . . .
H21A H 0.1230 0.4896 0.5326 0.062 Uiso 1 1 calc R . .
H21B H -0.0220 0.3875 0.5518 0.062 Uiso 1 1 calc R . .

loop_
_atom_site_aniso_label
_atom_site_aniso_U_11
_atom_site_aniso_U_22
_atom_site_aniso_U_33
_atom_site_aniso_U_23
_atom_site_aniso_U_13
_atom_site_aniso_U_12
Cd1 0.03328(17) 0.02728(16) 0.02999(17) 0.00814(12) 0.00627(12) 0.01444(13)
Cd2 0.0591(2) 0.03591(19) 0.01910(15) 0.00591(12) 0.00811(14) 0.03101(17)
Cl1 0.0850(11) 0.0445(7) 0.0522(8) 0.0144(6) 0.0089(7) 0.0302(7)
O1 0.052(2) 0.069(3) 0.0383(19) 0.0268(18) 0.0067(17) 0.027(2)
O1W 0.068(2) 0.0318(17) 0.0356(18) 0.0118(14) 0.0166(17) 0.0233(17)
O2 0.0336(16) 0.0357(17) 0.0350(17) 0.0054(13) 0.0027(13) 0.0141(14)
O2W 0.057(2) 0.041(2) 0.049(2) -0.0049(17) 0.0012(18) 0.0281(18)
O3W 0.079(3) 0.057(3) 0.055(3) 0.015(2) 0.012(2) 0.031(2)
O3 0.067(2) 0.0343(17) 0.0212(14) 0.0046(12) 0.0073(14) 0.0288(16)
O4 0.061(2) 0.0295(16) 0.0279(16) 0.0106(13) 0.0135(15) 0.0197(15)
O5 0.059(2) 0.0236(15) 0.0256(15) 0.0023(12) 0.0115(14) 0.0167(14)
O6 0.062(2) 0.0280(15) 0.0201(14) 0.0037(12) 0.0084(14) 0.0169(15)
O7 0.0496(19) 0.0211(14) 0.0279(15) 0.0039(12) -0.0025(13) 0.0149(13)
O8 0.0554(19) 0.0242(14) 0.0203(14) 0.0067(11) 0.0081(13) 0.0198(14)
N1 0.034(2) 0.0316(19) 0.043(2) 0.0055(17) 0.0073(17) 0.0144(16)
N2 0.0334(19) 0.0265(18) 0.044(2) 0.0088(16) 0.0089(16) 0.0126(15)
N3 0.057(3) 0.042(2) 0.038(2) 0.0090(18) 0.0111(19) 0.031(2)
N4 0.046(2) 0.053(3) 0.050(3) 0.006(2) 0.004(2) 0.029(2)
C1 0.041(2) 0.0227(19) 0.030(2) 0.0055(16) 0.0015(18) 0.0158(18)
C2 0.039(2) 0.0219(19) 0.035(2) 0.0075(17) 0.0013(18) 0.0118(18)
C3 0.030(2) 0.0200(18) 0.0250(19) 0.0030(15) -0.0006(15) 0.0127(15)
C4 0.033(2) 0.0216(18) 0.0232(18) 0.0072(15) 0.0042(15) 0.0134(16)
C5 0.0270(19) 0.0249(19) 0.0217(18) 0.0046(15) 0.0050(15) 0.0141(16)
C6 0.0281(19) 0.028(2) 0.0218(18) 0.0017(15) 0.0039(15) 0.0146(16)
C7 0.031(2) 0.0210(18) 0.0218(18) 0.0035(14) 0.0040(15) 0.0138(16)
C8 0.033(2) 0.0258(19) 0.0200(18) 0.0012(15) -0.0012(15) 0.0154(17)
C9 0.0299(19) 0.0278(19) 0.0207(18) 0.0075(15) 0.0036(15) 0.0157(16)
C10 0.052(3) 0.025(2) 0.0197(19) 0.0070(15) 0.0075(18) 0.0192(19)
C11 0.038(2) 0.030(2) 0.0203(18) 0.0075(16) 0.0074(16) 0.0193(18)
C12 0.030(2) 0.027(2) 0.043(3) -0.0013(18) 0.0047(19) 0.0118(17)
C13 0.039(3) 0.049(3) 0.046(3) 0.016(2) 0.001(2) 0.017(2)
C14 0.034(2) 0.046(3) 0.055(3) 0.014(2) 0.000(2) 0.012(2)
C15 0.044(3) 0.036(2) 0.043(3) 0.010(2) 0.014(2) 0.020(2)
C16 0.041(3) 0.037(2) 0.044(3) 0.013(2) 0.006(2) 0.020(2)
C17 0.051(3) 0.044(3) 0.058(3) 0.020(2) 0.019(3) 0.029(2)
C18 0.072(4) 0.041(3) 0.095(5) 0.001(3) 0.015(4) 0.024(3)
C19 0.048(4) 0.056(4) 0.109(6) -0.008(4) 0.005(4) 0.015(3)
C20 0.066(4) 0.076(4) 0.063(4) 0.010(3) 0.002(3) 0.053(4)
C21 0.052(3) 0.064(4) 0.058(3) 0.021(3) 0.013(3) 0.041(3)

loop_
_atom_type_symbol
_atom_type_description
_atom_type_scat_dispersion_real
_atom_type_scat_dispersion_imag
_atom_type_scat_source
C C 0.0033 0.0016 'International Tables Vol C Tables 4.2.6.8 and 6.1.1.4'
H H 0.0000 0.0000 'International Tables Vol C Tables 4.2.6.8 and 6.1.1.4'
Cd Cd -0.8075 1.2024 'International Tables Vol C Tables 4.2.6.8 and 6.1.1.4'
Cl Cl 0.1484 0.1585 'International Tables Vol C Tables 4.2.6.8 and 6.1.1.4'
N N 0.0061 0.0033 'International Tables Vol C Tables 4.2.6.8 and 6.1.1.4'
O O 0.0106 0.0060 'International Tables Vol C Tables 4.2.6.8 and 6.1.1.4'

loop_
_geom_angle_atom_site_label_1
_geom_angle_atom_site_label_2
_geom_angle_atom_site_label_3
_geom_angle
_geom_angle_site_symmetry_1
_geom_angle_site_symmetry_3
N1 Cd1 O1W 92.00(14) . .
N1 Cd1 O4 90.73(13) . 2_675
O1W Cd1 O4 173.11(13) . 2_675
N1 Cd1 O1 142.45(13) . .
O1W Cd1 O1 89.76(15) . .
O4 Cd1 O1 84.23(14) 2_675 .
N1 Cd1 O2 89.46(13) . .
O1W Cd1 O2 81.86(12) . .
O4 Cd1 O2 91.84(11) 2_675 .
O1 Cd1 O2 53.71(11) . .
N1 Cd1 Cl1 109.60(11) . .
O1W Cd1 Cl1 85.92(9) . .
O4 Cd1 Cl1 99.12(9) 2_675 .
O1 Cd1 Cl1 107.93(9) . .
O2 Cd1 Cl1 157.71(9) . .
N1 Cd1 C1 116.08(14) . .
O1W Cd1 C1 84.44(13) . .
O4 Cd1 C1 88.68(13) 2_675 .
O1 Cd1 C1 26.96(12) . .
O2 Cd1 C1 26.77(12) . .
Cl1 Cd1 C1 133.52(10) . .
N3 Cd2 O2W 175.63(15) . .
N3 Cd2 O3 94.39(14) . 1_546
O2W Cd2 O3 88.29(14) . 1_546
N3 Cd2 O5 92.72(14) . 1_545
O2W Cd2 O5 87.49(13) . 1_545
O3 Cd2 O5 139.17(11) 1_546 1_545
N3 Cd2 O6 96.65(14) . 1_545
O2W Cd2 O6 86.98(13) . 1_545
O3 Cd2 O6 85.66(10) 1_546 1_545
O5 Cd2 O6 53.56(10) 1_545 1_545
N3 Cd2 O4 87.31(14) . 1_546
O2W Cd2 O4 91.72(13) . 1_546
O3 Cd2 O4 50.82(10) 1_546 1_546
O5 Cd2 O4 169.89(10) 1_545 1_546
O6 Cd2 O4 136.47(10) 1_545 1_546
N3 Cd2 Cl1 96.56(12) . .
O2W Cd2 Cl1 79.07(10) . .
O3 Cd2 Cl1 128.77(9) 1_546 .
O5 Cd2 Cl1 90.06(8) 1_545 .
O6 Cd2 Cl1 141.72(8) 1_545 .
O4 Cd2 Cl1 79.91(8) 1_546 .
N3 Cd2 C6 95.61(14) . 1_545
O2W Cd2 C6 86.52(13) . 1_545
O3 Cd2 C6 112.58(11) 1_546 1_545
O5 Cd2 C6 26.60(11) 1_545 1_545
O6 Cd2 C6 26.97(11) 1_545 1_545
O4 Cd2 C6 163.38(11) 1_546 1_545
Cl1 Cd2 C6 115.85(9) . 1_545
Cd1 Cl1 Cd2 123.54(7) . .
C1 O1 Cd1 92.5(3) . .
Cd1 O1W H1WA 117(4) . .
Cd1 O1W H1WB 116(4) . .
H1WA O1W H1WB 100(3) . .
C1 O2 Cd1 91.0(3) . .
Cd2 O2W H2WA 108(4) . .
Cd2 O2W H2WB 114(4) . .
H2WA O2W H2WB 100(3) . .
H3WA O3W H3WB 97(3) . .
C11 O3 Cd2 101.8(3) . 1_564
C11 O4 Cd1 133.6(3) . 2_675
C11 O4 Cd2 85.1(2) . 1_564
Cd1 O4 Cd2 138.32(13) 2_675 1_564
C6 O5 Cd2 94.6(2) . 1_565
C6 O6 Cd2 89.9(2) . 1_565
C3 O7 C2 117.5(3) . .
C9 O8 C10 117.4(3) . .
C12 N1 C13 106.3(4) . .
C12 N1 Cd1 127.3(3) . .
C13 N1 Cd1 126.3(3) . .
C12 N2 C14 107.1(4) . .
C12 N2 C15 125.0(4) . .
C14 N2 C15 127.9(4) . .
C17 N3 C18 104.5(5) . .
C17 N3 Cd2 125.0(4) . .
C18 N3 Cd2 130.5(4) . .
C17 N4 C19 107.3(5) . .
C17 N4 C20 125.3(5) . .
C19 N4 C20 127.3(5) . .
O2 C1 O1 122.6(4) . .
O2 C1 C2 119.7(4) . .
O1 C1 C2 117.6(4) . .
O2 C1 Cd1 62.2(2) . .
O1 C1 Cd1 60.5(3) . .
C2 C1 Cd1 175.1(3) . .
O7 C2 C1 113.8(4) . .
O7 C2 H2A 108.8 . .
C1 C2 H2A 108.8 . .
O7 C2 H2B 108.8 . .
C1 C2 H2B 108.8 . .
H2A C2 H2B 107.7 . .
O7 C3 C4 123.9(4) . .
O7 C3 C8 115.2(3) . .
C4 C3 C8 120.8(4) . .
C3 C4 C5 119.1(4) . .
C3 C4 H4A 120.4 . .
C5 C4 H4A 120.4 . .
C4 C5 C7 120.7(4) . .
C4 C5 C6 118.4(3) . .
C7 C5 C6 120.9(3) . .
O5 C6 O6 121.8(4) . .
O5 C6 C5 118.3(3) . .
O6 C6 C5 119.8(4) . .
O5 C6 Cd2 58.8(2) . 1_565
O6 C6 Cd2 63.1(2) . 1_565
C5 C6 Cd2 176.9(3) . 1_565
C9 C7 C5 119.3(4) . .
C9 C7 H7A 120.3 . .
C5 C7 H7A 120.3 . .
C9 C8 C3 119.2(4) . .
C9 C8 H8A 120.4 . .
C3 C8 H8A 120.4 . .
O8 C9 C8 114.4(3) . .
O8 C9 C7 124.9(4) . .
C8 C9 C7 120.8(4) . .
O8 C10 C11 109.8(3) . .
O8 C10 H10A 109.7 . .
C11 C10 H10A 109.7 . .
O8 C10 H10B 109.7 . .
C11 C10 H10B 109.7 . .
H10A C10 H10B 108.2 . .
O3 C11 O4 122.2(4) . .
O3 C11 C10 120.5(4) . .
O4 C11 C10 117.3(4) . .
N1 C12 N2 111.1(4) . .
N1 C12 H12A 124.4 . .
N2 C12 H12A 124.4 . .
C14 C13 N1 108.7(5) . .
C14 C13 H13A 125.7 . .
N1 C13 H13A 125.7 . .
C13 C14 N2 106.8(5) . .
C13 C14 H14A 126.6 . .
N2 C14 H14A 126.6 . .
N2 C15 C16 113.7(4) . .
N2 C15 H15A 108.8 . .
C16 C15 H15A 108.8 . .
N2 C15 H15B 108.8 . .
C16 C15 H15B 108.8 . .
H15A C15 H15B 107.7 . .
C16 C16 C15 113.7(5) 2_775 .
C16 C16 H16A 108.8 2_775 .
C15 C16 H16A 108.8 . .
C16 C16 H16B 108.8 2_775 .
C15 C16 H16B 108.8 . .
H16A C16 H16B 107.7 . .
N3 C17 N4 112.0(5) . .
N3 C17 H17A 124.0 . .
N4 C17 H17A 124.0 . .
C19 C18 N3 110.2(6) . .
C19 C18 H18A 124.9 . .
N3 C18 H18A 124.9 . .
N4 C19 C18 106.0(6) . .
N4 C19 H19A 127.0 . .
C18 C19 H19A 127.0 . .
N4 C20 C21 113.0(5) . .
N4 C20 H20A 109.0 . .
C21 C20 H20A 109.0 . .
N4 C20 H20B 109.0 . .
C21 C20 H20B 109.0 . .
H20A C20 H20B 107.8 . .
C20 C21 C21 112.5(6) . 2_566
C20 C21 H21A 109.1 . .
C21 C21 H21A 109.1 2_566 .
C20 C21 H21B 109.1 . .
C21 C21 H21B 109.1 2_566 .
H21A C21 H21B 107.8 . .

loop_
_geom_bond_atom_site_label_1
_geom_bond_atom_site_label_2
_geom_bond_distance
_geom_bond_site_symmetry_2
Cd1 N1 2.265(4) .
Cd1 O1W 2.316(4) .
Cd1 O4 2.341(3) 2_675
Cd1 O1 2.409(4) .
Cd1 O2 2.445(3) .
Cd1 Cl1 2.5002(15) .
Cd1 C1 2.764(5) .
Cd2 N3 2.260(4) .
Cd2 O2W 2.294(4) .
Cd2 O3 2.348(3) 1_546
Cd2 O5 2.381(3) 1_545
Cd2 O6 2.476(3) 1_545
Cd2 O4 2.690(3) 1_546
Cd2 Cl1 2.6999(16) .
Cd2 C6 2.776(4) 1_545
O1 C1 1.254(5) .
O1W H1WA 0.850(19) .
O1W H1WB 0.843(19) .
O2 C1 1.245(6) .
O2W H2WA 0.848(19) .
O2W H2WB 0.845(19) .
O3W H3WA 0.87(2) .
O3W H3WB 0.87(2) .
O3 C11 1.239(5) .
O3 Cd2 2.348(3) 1_564
O4 C11 1.255(5) .
O4 Cd1 2.341(3) 2_675
O4 Cd2 2.690(3) 1_564
O5 C6 1.247(5) .
O5 Cd2 2.381(3) 1_565
O6 C6 1.259(5) .
O6 Cd2 2.476(3) 1_565
O7 C3 1.364(5) .
O7 C2 1.428(5) .
O8 C9 1.375(5) .
O8 C10 1.409(5) .
N1 C12 1.319(6) .
N1 C13 1.375(6) .
N2 C12 1.339(6) .
N2 C14 1.372(7) .
N2 C15 1.475(6) .
N3 C17 1.316(6) .
N3 C18 1.356(8) .
N4 C17 1.328(7) .
N4 C19 1.344(8) .
N4 C20 1.470(7) .
C1 C2 1.521(6) .
C2 H2A 0.9700 .
C2 H2B 0.9700 .
C3 C4 1.384(5) .
C3 C8 1.395(5) .
C4 C5 1.389(5) .
C4 H4A 0.9300 .
C5 C7 1.394(5) .
C5 C6 1.506(5) .
C6 Cd2 2.776(4) 1_565
C7 C9 1.384(5) .
C7 H7A 0.9300 .
C8 C9 1.384(6) .
C8 H8A 0.9300 .
C10 C11 1.518(5) .
C10 H10A 0.9700 .
C10 H10B 0.9700 .
C12 H12A 0.9300 .
C13 C14 1.356(7) .
C13 H13A 0.9300 .
C14 H14A 0.9300 .
C15 C16 1.516(6) .
C15 H15A 0.9700 .
C15 H15B 0.9700 .
C16 C16 1.515(10) 2_775
C16 H16A 0.9700 .
C16 H16B 0.9700 .
C17 H17A 0.9300 .
C18 C19 1.352(10) .
C18 H18A 0.9300 .
C19 H19A 0.9300 .
C20 C21 1.479(9) .
C20 H20A 0.9700 .
C20 H20B 0.9700 .
C21 C21 1.521(10) 2_566
C21 H21A 0.9700 .
C21 H21B 0.9700 .

loop_
_geom_hbond_atom_site_label_D
_geom_hbond_atom_site_label_H
_geom_hbond_atom_site_label_A
_geom_hbond_distance_DH
_geom_hbond_distance_HA
_geom_hbond_distance_DA
_geom_hbond_angle_DHA
_geom_hbond_site_symmetry_A
O3W H3WA O6 0.87(2) 1.94(3) 2.773(6) 160(6) .
O3W H3WB O1 0.87(2) 2.35(4) 3.110(7) 145(6) .
O1W H1WA O2 0.850(19) 1.93(3) 2.705(5) 151(5) 2_665
O2W H2WB O3 0.845(19) 2.04(3) 2.849(5) 161(5) 2_665
O2W H2WB O8 0.845(19) 2.39(5) 2.936(5) 123(5) 2_665
O1W H1WB O5 0.843(19) 1.96(3) 2.724(5) 149(5) 1_545
O2W H2WA O3W 0.848(19) 1.89(2) 2.728(6) 169(6) 2_666

loop_
_geom_torsion_atom_site_label_1
_geom_torsion_atom_site_label_2
_geom_torsion_atom_site_label_3
_geom_torsion_atom_site_label_4
_geom_torsion
_geom_torsion_site_symmetry_1
_geom_torsion_site_symmetry_2
_geom_torsion_site_symmetry_3
_geom_torsion_site_symmetry_4
N1 Cd1 Cl1 Cd2 -130.21(12) . . . .
O1W Cd1 Cl1 Cd2 -39.54(12) . . . .
O4 Cd1 Cl1 Cd2 135.72(11) 2_675 . . .
O1 Cd1 Cl1 Cd2 48.88(14) . . . .
O2 Cd1 Cl1 Cd2 17.2(3) . . . .
C1 Cd1 Cl1 Cd2 38.81(16) . . . .
N3 Cd2 Cl1 Cd1 -54.38(13) . . . .
O2W Cd2 Cl1 Cd1 125.79(13) . . . .
O3 Cd2 Cl1 Cd1 -155.40(12) 1_546 . . .
O5 Cd2 Cl1 Cd1 38.36(11) 1_545 . . .
O6 Cd2 Cl1 Cd1 55.14(18) 1_545 . . .
O4 Cd2 Cl1 Cd1 -140.45(11) 1_546 . . .
C6 Cd2 Cl1 Cd1 45.12(13) 1_545 . . .
N1 Cd1 O1 C1 14.8(4) . . . .
O1W Cd1 O1 C1 -78.1(3) . . . .
O4 Cd1 O1 C1 98.5(3) 2_675 . . .
O2 Cd1 O1 C1 1.9(3) . . . .
Cl1 Cd1 O1 C1 -163.8(3) . . . .
N1 Cd1 O2 C1 -174.1(3) . . . .
O1W Cd1 O2 C1 93.8(3) . . . .
O4 Cd1 O2 C1 -83.4(3) 2_675 . . .
O1 Cd1 O2 C1 -1.9(3) . . . .
Cl1 Cd1 O2 C1 36.4(4) . . . .
O1W Cd1 N1 C12 61.4(4) . . . .
O4 Cd1 N1 C12 -112.2(4) 2_675 . . .
O1 Cd1 N1 C12 -30.8(5) . . . .
O2 Cd1 N1 C12 -20.4(4) . . . .
Cl1 Cd1 N1 C12 147.8(4) . . . .
C1 Cd1 N1 C12 -23.3(4) . . . .
O1W Cd1 N1 C13 -122.4(4) . . . .
O4 Cd1 N1 C13 63.9(4) 2_675 . . .
O1 Cd1 N1 C13 145.4(4) . . . .
O2 Cd1 N1 C13 155.7(4) . . . .
Cl1 Cd1 N1 C13 -36.1(4) . . . .
C1 Cd1 N1 C13 152.8(4) . . . .
O2W Cd2 N3 C17 1(2) . . . .
O3 Cd2 N3 C17 128.5(4) 1_546 . . .
O5 Cd2 N3 C17 -91.7(4) 1_545 . . .
O6 Cd2 N3 C17 -145.3(4) 1_545 . . .
O4 Cd2 N3 C17 78.2(4) 1_546 . . .
Cl1 Cd2 N3 C17 -1.3(4) . . . .
C6 Cd2 N3 C17 -118.2(4) 1_545 . . .
O2W Cd2 N3 C18 -175.8(17) . . . .
O3 Cd2 N3 C18 -48.2(6) 1_546 . . .
O5 Cd2 N3 C18 91.6(6) 1_545 . . .
O6 Cd2 N3 C18 38.0(6) 1_545 . . .
O4 Cd2 N3 C18 -98.5(6) 1_546 . . .
Cl1 Cd2 N3 C18 -178.0(6) . . . .
C6 Cd2 N3 C18 65.1(6) 1_545 . . .
Cd1 O2 C1 O1 3.6(5) . . . .
Cd1 O2 C1 C2 -174.9(3) . . . .
Cd1 O1 C1 O2 -3.6(5) . . . .
Cd1 O1 C1 C2 174.9(3) . . . .
N1 Cd1 C1 O2 6.6(3) . . . .
O1W Cd1 C1 O2 -83.0(3) . . . .
O4 Cd1 C1 O2 96.7(3) 2_675 . . .
O1 Cd1 C1 O2 176.5(4) . . . .
Cl1 Cd1 C1 O2 -161.9(2) . . . .
N1 Cd1 C1 O1 -170.0(3) . . . .
O1W Cd1 C1 O1 100.5(3) . . . .
O4 Cd1 C1 O1 -79.8(3) 2_675 . . .
O2 Cd1 C1 O1 -176.5(4) . . . .
Cl1 Cd1 C1 O1 21.5(3) . . . .
N1 Cd1 C1 C2 121(4) . . . .
O1W Cd1 C1 C2 31(4) . . . .
O4 Cd1 C1 C2 -149(4) 2_675 . . .
O1 Cd1 C1 C2 -69(4) . . . .
O2 Cd1 C1 C2 114(4) . . . .
Cl1 Cd1 C1 C2 -48(4) . . . .
C3 O7 C2 C1 -74.9(5) . . . .
O2 C1 C2 O7 -7.5(6) . . . .
O1 C1 C2 O7 173.9(4) . . . .
Cd1 C1 C2 O7 -119(4) . . . .
C2 O7 C3 C4 -3.1(6) . . . .
C2 O7 C3 C8 178.1(4) . . . .
O7 C3 C4 C5 -177.1(4) . . . .
C8 C3 C4 C5 1.6(6) . . . .
C3 C4 C5 C7 0.5(6) . . . .
C3 C4 C5 C6 179.3(4) . . . .
Cd2 O5 C6 O6 1.6(4) 1_565 . . .
Cd2 O5 C6 C5 -178.6(3) 1_565 . . .
Cd2 O6 C6 O5 -1.5(4) 1_565 . . .
Cd2 O6 C6 C5 178.7(3) 1_565 . . .
C4 C5 C6 O5 177.0(4) . . . .
C7 C5 C6 O5 -4.2(6) . . . .
C4 C5 C6 O6 -3.1(6) . . . .
C7 C5 C6 O6 175.7(4) . . . .
C4 C5 C6 Cd2 155(5) . . . 1_565
C7 C5 C6 Cd2 -26(5) . . . 1_565
C4 C5 C7 C9 -1.6(6) . . . .
C6 C5 C7 C9 179.6(4) . . . .
O7 C3 C8 C9 176.2(4) . . . .
C4 C3 C8 C9 -2.6(6) . . . .
C10 O8 C9 C8 173.3(4) . . . .
C10 O8 C9 C7 -7.5(6) . . . .
C3 C8 C9 O8 -179.3(4) . . . .
C3 C8 C9 C7 1.5(6) . . . .
C5 C7 C9 O8 -178.5(4) . . . .
C5 C7 C9 C8 0.6(6) . . . .
C9 O8 C10 C11 -178.3(4) . . . .
Cd2 O3 C11 O4 -1.1(5) 1_564 . . .
Cd2 O3 C11 C10 179.4(3) 1_564 . . .
Cd1 O4 C11 O3 163.5(3) 2_675 . . .
Cd2 O4 C11 O3 0.9(4) 1_564 . . .
Cd1 O4 C11 C10 -16.9(6) 2_675 . . .
Cd2 O4 C11 C10 -179.5(4) 1_564 . . .
O8 C10 C11 O3 8.8(6) . . . .
O8 C10 C11 O4 -170.7(4) . . . .
C13 N1 C12 N2 0.3(5) . . . .
Cd1 N1 C12 N2 177.1(3) . . . .
C14 N2 C12 N1 -0.2(5) . . . .
C15 N2 C12 N1 -179.8(4) . . . .
C12 N1 C13 C14 -0.3(6) . . . .
Cd1 N1 C13 C14 -177.1(4) . . . .
N1 C13 C14 N2 0.2(6) . . . .
C12 N2 C14 C13 0.0(6) . . . .
C15 N2 C14 C13 179.6(5) . . . .
C12 N2 C15 C16 89.1(6) . . . .
C14 N2 C15 C16 -90.4(6) . . . .
N2 C15 C16 C16 60.1(7) . . . 2_775
C18 N3 C17 N4 0.2(7) . . . .
Cd2 N3 C17 N4 -177.2(3) . . . .
C19 N4 C17 N3 -0.1(7) . . . .
C20 N4 C17 N3 178.3(5) . . . .
C17 N3 C18 C19 -0.2(8) . . . .
Cd2 N3 C18 C19 177.0(5) . . . .
C17 N4 C19 C18 0.0(8) . . . .
C20 N4 C19 C18 -178.4(6) . . . .
N3 C18 C19 N4 0.2(9) . . . .
C17 N4 C20 C21 -81.3(8) . . . .
C19 N4 C20 C21 96.9(8) . . . .
N4 C20 C21 C21 -178.5(6) . . . 2_566
